data_7048779
loop_
_publ_author_name
'Shi, Ying'
'Liu, Xia'
'Shan, Yuyu'
'Zhang, Xia'
'Kong, Weibo'
'Lu, Yuenan'
'Tan, Zhidan'
'Li, Xiu-Ling'

_publ_section_title
;
 Naked-eye repeatable off-on-off and on-off-on switching luminescence of
 copper(i)-1H-imidazo[4,5-f][1,10]phenanthroline complexes with reversible
 acid-base responses.
;
_journal_issue 7
_journal_name_full 'Dalton transactions (Cambridge, England : 2003)'
_journal_page_first 2430
_journal_page_last 2441
_journal_paper_doi 10.1039/c8dt04538k
_journal_volume 48
_journal_year 2019
_chemical_formula_moiety 'C59 H42 Cu N4 O P2, F6 P'
_chemical_formula_sum 'C59 H42 Cl0 Cu F6 N4 O P3'
_chemical_formula_weight 1093.41
_space_group_crystal_system monoclinic
_space_group_IT_number 15
_space_group_name_Hall '-C 2yc'
_space_group_name_H-M_alt 'C 1 2/c 1'
_symmetry_space_group_name_Hall '-C 2yc'
_symmetry_space_group_name_H-M 'C 1 2/c 1'
_atom_sites_solution_hydrogens mixed
_audit_creation_date 2019-01-06
_audit_creation_method
;
Olex2 1.2
(compiled 2018.05.29 svn.r3508 for OlexSys, GUI svn.r5506)
;
_audit_update_record
;
2019-01-06 deposited with the CCDC.
2019-01-15 downloaded from the CCDC.
;
_cell_angle_alpha 90
_cell_angle_beta 116.906(2)
_cell_angle_gamma 90
_cell_formula_units_Z 8
_cell_length_a 42.967(2)
_cell_length_b 11.6599(6)
_cell_length_c 24.2264(12)
_cell_measurement_reflns_used 9582
_cell_measurement_temperature 150(2)
_cell_measurement_theta_max 27.66
_cell_measurement_theta_min 2.26
_cell_volume 10823.4(9)
_computing_molecular_graphics 'Olex2 (Dolomanov et al., 2009)'
_computing_publication_material 'Olex2 (Dolomanov et al., 2009)'
_computing_structure_refinement 'ShelXL (Sheldrick, 2015)'
_diffrn_ambient_temperature 150.15
_diffrn_measured_fraction_theta_full 0.993
_diffrn_measured_fraction_theta_max 0.988
_diffrn_measurement_device_type 'CCD area detector'
_diffrn_measurement_method 'phi and omega scans'
_diffrn_radiation_monochromator graphite
_diffrn_radiation_type MoK\a
_diffrn_radiation_wavelength 0.71073
_diffrn_reflns_av_R_equivalents 0.0417
_diffrn_reflns_av_unetI/netI 0.0453
_diffrn_reflns_Laue_measured_fraction_full 0.993
_diffrn_reflns_Laue_measured_fraction_max 0.988
_diffrn_reflns_limit_h_max 51
_diffrn_reflns_limit_h_min -56
_diffrn_reflns_limit_k_max 14
_diffrn_reflns_limit_k_min -15
_diffrn_reflns_limit_l_max 31
_diffrn_reflns_limit_l_min -31
_diffrn_reflns_number 46417
_diffrn_reflns_point_group_measured_fraction_full 0.993
_diffrn_reflns_point_group_measured_fraction_max 0.988
_diffrn_reflns_theta_full 25.242
_diffrn_reflns_theta_max 27.725
_diffrn_reflns_theta_min 2.365
_exptl_absorpt_coefficient_mu 0.557
_exptl_absorpt_correction_T_max 0.7456
_exptl_absorpt_correction_T_min 0.6028
_exptl_absorpt_correction_type multi-scan
_exptl_crystal_colour 'clear yellow'
_exptl_crystal_colour_lustre clear
_exptl_crystal_colour_primary yellow
_exptl_crystal_density_diffrn 1.342
_exptl_crystal_description prism
_exptl_crystal_F_000 4480
_exptl_crystal_preparation Luminescent
_refine_diff_density_max 0.660
_refine_diff_density_min -0.808
_refine_diff_density_rms 0.072
_refine_ls_extinction_method none
_refine_ls_goodness_of_fit_ref 1.023
_refine_ls_hydrogen_treatment mixed
_refine_ls_matrix_type full
_refine_ls_number_parameters 671
_refine_ls_number_reflns 12558
_refine_ls_number_restraints 1
_refine_ls_restrained_S_all 1.023
_refine_ls_R_factor_all 0.0901
_refine_ls_R_factor_gt 0.0549
_refine_ls_shift/su_max 0.001
_refine_ls_shift/su_mean 0.000
_refine_ls_structure_factor_coef Fsqd
_refine_ls_weighting_details 'w=1/[\s^2^(Fo^2^)+(0.0797P)^2^+19.3759P] where P=(Fo^2^+2Fc^2^)/3'
_refine_ls_weighting_scheme calc
_refine_ls_wR_factor_gt 0.1434
_refine_ls_wR_factor_ref 0.1708
_reflns_Friedel_coverage 0.000
_reflns_number_gt 8260
_reflns_number_total 12558
_reflns_threshold_expression 'I > 2\s(I)'
_cod_data_source_file c8dt04538k2.cif
_cod_data_source_block 1a
_cod_depositor_comments 'Adding full bibliography for 7048779--7048781.cif.'
_cod_original_cell_volume 10823.5(10)
_cod_database_code 7048779
_shelx_shelxl_version_number 2014/7
_shelx_space_group_comment
;
The symmetry employed for this shelxl refinement is uniquely defined
by the following loop, which should always be used as a source of
symmetry information in preference to the above space-group names.
They are only intended as comments.
;
_olex2_refinement_description
;
1. Fixed Uiso
 At 1.2 times of:
  All C(H) groups
2. Rigid bond restraints
 O1, C42
 with sigma for 1-2 distances of 0.001 and sigma for 1-3 distances of 0.001
3.a Aromatic/amide H refined with riding coordinates:
 C1(H1), C2(H2), C3(H3), C8(H8), C9(H9), C10(H10), C15(H15), C16(H16),
 C18(H18), C19(H19), C20(H20), C21(H21), C23(H23), C25(H25), C26(H26), C27(H27),
  C28(H28), C29(H29), C31(H31), C32(H32), C33(H33), C34(H34), C35(H35),
 C37(H37), C38(H38), C39(H39), C43(H43), C44(H44), C45(H45), C46(H46), C49(H49),
  C50(H50), C51(H51), C52(H52), C53(H53), C55(H55), C56(H56), C57(H57),
 C58(H58), C59(H59), C69(H69)
;
_olex2_submission_special_instructions 'No special instructions were received'

loop_
_space_group_symop_operation_xyz
'x, y, z'
'-x, y, -z+1/2'
'x+1/2, y+1/2, z'
'-x+1/2, y+1/2, -z+1/2'
'-x, -y, -z'
'x, -y, z-1/2'
'-x+1/2, -y+1/2, -z'
'x+1/2, -y+1/2, z-1/2'

loop_
_atom_site_label
_atom_site_type_symbol
_atom_site_fract_x
_atom_site_fract_y
_atom_site_fract_z
_atom_site_U_iso_or_equiv
_atom_site_adp_type
_atom_site_occupancy
_atom_site_site_symmetry_order
_atom_site_calc_flag
_atom_site_refinement_flags_posn
_atom_site_refinement_flags_adp
Cu1 Cu 0.35381(2) 0.03076(3) 0.91850(2) 0.04281(13) Uani 1 1 d . .
P1 P 0.41141(2) 0.02807(7) 0.95896(4) 0.0469(2) Uani 1 1 d . .
P2 P 0.32872(2) -0.04687(7) 0.82112(4) 0.0433(2) Uani 1 1 d . .
P3 P 0.35212(2) 0.58234(8) 0.05306(5) 0.0553(2) Uani 1 1 d . .
F1 F 0.31409(7) 0.6259(3) 0.0187(3) 0.198(3) Uani 1 1 d . .
F2 F 0.36389(9) 0.70535(19) 0.08077(17) 0.1080(11) Uani 1 1 d . .
F3 F 0.35983(8) 0.6163(2) -0.00182(13) 0.0980(9) Uani 1 1 d . .
F4 F 0.39033(6) 0.5366(2) 0.09118(14) 0.0882(8) Uani 1 1 d . .
F5 F 0.33988(8) 0.4576(2) 0.02643(11) 0.0894(8) Uani 1 1 d . .
F6 F 0.34472(10) 0.5455(2) 0.10993(17) 0.1141(12) Uani 1 1 d . .
O1 O 0.38693(6) 0.11038(19) 0.83114(12) 0.0544(5) Uani 1 1 d . U
N1 N 0.33101(6) 0.1890(2) 0.91104(11) 0.0383(5) Uani 1 1 d . .
N2 N 0.31757(6) -0.0122(2) 0.94924(12) 0.0401(6) Uani 1 1 d . .
N3 N 0.22228(6) 0.3381(2) 0.90548(12) 0.0428(6) Uani 1 1 d . .
N4 N 0.20838(6) 0.1667(2) 0.92860(13) 0.0422(6) Uani 1 1 d . .
H4 H 0.1989(9) 0.116(3) 0.9349(16) 0.045(10) Uiso 1 1 d . .
C1 C 0.33863(7) 0.2889(3) 0.89324(14) 0.0426(7) Uani 1 1 d . .
H1 H 0.3586 0.2927 0.8860 0.051 Uiso 1 1 calc R .
C2 C 0.31899(8) 0.3870(3) 0.88485(15) 0.0461(7) Uani 1 1 d . .
H2 H 0.3257 0.4567 0.8729 0.055 Uiso 1 1 calc R .
C3 C 0.28969(8) 0.3830(3) 0.89389(15) 0.0446(7) Uani 1 1 d . .
H3 H 0.2759 0.4498 0.8885 0.054 Uiso 1 1 calc R .
C4 C 0.28040(7) 0.2797(3) 0.91111(13) 0.0381(6) Uani 1 1 d . .
C5 C 0.24893(7) 0.2614(2) 0.91731(14) 0.0377(6) Uani 1 1 d . .
C6 C 0.24109(7) 0.1548(3) 0.93219(14) 0.0390(6) Uani 1 1 d . .
C7 C 0.26334(7) 0.0573(3) 0.94528(14) 0.0390(6) Uani 1 1 d . .
C8 C 0.25692(8) -0.0513(3) 0.96202(17) 0.0481(8) Uani 1 1 d . .
H8 H 0.2364 -0.0652 0.9666 0.058 Uiso 1 1 calc R .
C9 C 0.28040(8) -0.1375(3) 0.97179(17) 0.0526(8) Uani 1 1 d . .
H9 H 0.2763 -0.2122 0.9828 0.063 Uiso 1 1 calc R .
C10 C 0.31071(8) -0.1143(3) 0.96539(16) 0.0481(8) Uani 1 1 d . .
H10 H 0.3270 -0.1745 0.9730 0.058 Uiso 1 1 calc R .
C11 C 0.29437(7) 0.0738(2) 0.93943(13) 0.0363(6) Uani 1 1 d . .
C12 C 0.30224(7) 0.1844(2) 0.92071(13) 0.0355(6) Uani 1 1 d . .
C13 C 0.19833(7) 0.2767(3) 0.91256(14) 0.0405(7) Uani 1 1 d . .
C14 C 0.16324(8) 0.3199(3) 0.89830(15) 0.0451(7) Uani 1 1 d . .
C15 C 0.15799(8) 0.4385(3) 0.89960(16) 0.0493(8) Uani 1 1 d . .
H15 H 0.1773 0.4892 0.9124 0.059 Uiso 1 1 calc R .
C16 C 0.12544(9) 0.4816(3) 0.88266(17) 0.0545(9) Uani 1 1 d . .
H16 H 0.1224 0.5620 0.8847 0.065 Uiso 1 1 calc R .
C17 C 0.09598(8) 0.4078(3) 0.86196(16) 0.0539(9) Uani 1 1 d . .
C18 C 0.06147(9) 0.4491(4) 0.84188(19) 0.0650(10) Uani 1 1 d . .
H18 H 0.0574 0.5293 0.8413 0.078 Uiso 1 1 calc R .
C19 C 0.03433(10) 0.3754(5) 0.8235(2) 0.0739(12) Uani 1 1 d . .
H19 H 0.0114 0.4044 0.8108 0.089 Uiso 1 1 calc R .
C20 C 0.03950(9) 0.2571(4) 0.82288(19) 0.0711(11) Uani 1 1 d . .
H20 H 0.0201 0.2065 0.8097 0.085 Uiso 1 1 calc R .
C21 C 0.07209(9) 0.2139(4) 0.84108(18) 0.0643(10) Uani 1 1 d . .
H21 H 0.0753 0.1334 0.8403 0.077 Uiso 1 1 calc R .
C22 C 0.10128(8) 0.2882(3) 0.86112(16) 0.0540(9) Uani 1 1 d . .
C23 C 0.13543(8) 0.2459(3) 0.87989(16) 0.0495(8) Uani 1 1 d . .
H23 H 0.1392 0.1656 0.8798 0.059 Uiso 1 1 calc R .
C24 C 0.43130(8) 0.1703(3) 0.97744(17) 0.0505(8) Uani 1 1 d . .
C25 C 0.41971(8) 0.2471(3) 1.00805(16) 0.0512(8) Uani 1 1 d . .
H25 H 0.4028 0.2233 1.0207 0.061 Uiso 1 1 calc R .
C26 C 0.43255(11) 0.3574(3) 1.0203(2) 0.0655(10) Uani 1 1 d . .
H26 H 0.4243 0.4093 1.0409 0.079 Uiso 1 1 calc R .
C27 C 0.45750(13) 0.3924(4) 1.0025(3) 0.0846(14) Uani 1 1 d . .
H27 H 0.4662 0.4687 1.0103 0.102 Uiso 1 1 calc R .
C28 C 0.46966(14) 0.3153(4) 0.9732(3) 0.1009(18) Uani 1 1 d . .
H28 H 0.4870 0.3388 0.9614 0.121 Uiso 1 1 calc R .
C29 C 0.45696(11) 0.2053(4) 0.9611(2) 0.0794(13) Uani 1 1 d . .
H29 H 0.4657 0.1529 0.9415 0.095 Uiso 1 1 calc R .
C30 C 0.43763(8) -0.0597(3) 1.02598(18) 0.0527(8) Uani 1 1 d . .
C31 C 0.47284(8) -0.0376(3) 1.06534(19) 0.0572(9) Uani 1 1 d . .
H31 H 0.4835 0.0292 1.0591 0.069 Uiso 1 1 calc R .
C32 C 0.49209(9) -0.1111(4) 1.1128(2) 0.0682(11) Uani 1 1 d . .
H32 H 0.5158 -0.0941 1.1398 0.082 Uiso 1 1 calc R .
C33 C 0.47700(10) -0.2103(4) 1.1217(2) 0.0798(13) Uani 1 1 d . .
H33 H 0.4906 -0.2626 1.1535 0.096 Uiso 1 1 calc R .
C34 C 0.44211(10) -0.2325(4) 1.0839(2) 0.0768(13) Uani 1 1 d . .
H34 H 0.4316 -0.2994 1.0905 0.092 Uiso 1 1 calc R .
C35 C 0.42255(9) -0.1579(3) 1.0367(2) 0.0603(10) Uani 1 1 d . .
H35 H 0.3985 -0.1735 1.0112 0.072 Uiso 1 1 calc R .
C36 C 0.42424(8) -0.0285(3) 0.90137(19) 0.0528(9) Uani 1 1 d . .
C37 C 0.44670(9) -0.1224(3) 0.9137(2) 0.0606(10) Uani 1 1 d . .
H37 H 0.4580 -0.1536 0.9542 0.073 Uiso 1 1 calc R .
C38 C 0.45241(10) -0.1702(4) 0.8658(2) 0.0680(11) Uani 1 1 d . .
H38 H 0.4676 -0.2340 0.8742 0.082 Uiso 1 1 calc R .
C39 C 0.43619(10) -0.1256(4) 0.8073(2) 0.0699(11) Uani 1 1 d . .
H39 H 0.4402 -0.1588 0.7753 0.084 Uiso 1 1 calc R .
C41 C 0.40852(9) 0.0153(3) 0.84198(19) 0.0541(9) Uani 1 1 d . .
C42 C 0.35775(10) 0.1145(3) 0.77300(18) 0.0547(7) Uani 1 1 d . U
C43 C 0.35711(13) 0.1953(3) 0.7299(2) 0.0693(12) Uani 1 1 d . .
H43 H 0.3760 0.2470 0.7401 0.083 Uiso 1 1 calc R .
C44 C 0.32843(14) 0.1988(4) 0.6720(2) 0.0729(12) Uani 1 1 d . .
H44 H 0.3274 0.2545 0.6427 0.088 Uiso 1 1 calc R .
C45 C 0.30178(12) 0.1234(3) 0.6570(2) 0.0668(10) Uani 1 1 d . .
H45 H 0.2828 0.1240 0.6165 0.080 Uiso 1 1 calc R .
C46 C 0.30207(11) 0.0455(3) 0.70033(17) 0.0559(9) Uani 1 1 d . .
H46 H 0.2830 -0.0056 0.6896 0.067 Uiso 1 1 calc R .
C47 C 0.32981(10) 0.0409(3) 0.75914(17) 0.0498(8) Uani 1 1 d . .
C48 C 0.28188(9) -0.0624(3) 0.79535(16) 0.0469(7) Uani 1 1 d . .
C49 C 0.26255(9) 0.0377(3) 0.78809(16) 0.0490(8) Uani 1 1 d . .
H49 H 0.2733 0.1102 0.7912 0.059 Uiso 1 1 calc R .
C50 C 0.22778(9) 0.0325(3) 0.77628(17) 0.0545(8) Uani 1 1 d . .
H50 H 0.2147 0.1010 0.7704 0.065 Uiso 1 1 calc R .
C51 C 0.21254(10) -0.0723(3) 0.77324(19) 0.0611(9) Uani 1 1 d . .
H51 H 0.1890 -0.0763 0.7667 0.073 Uiso 1 1 calc R .
C52 C 0.23107(10) -0.1711(3) 0.7795(2) 0.0681(11) Uani 1 1 d . .
H52 H 0.2201 -0.2434 0.7761 0.082 Uiso 1 1 calc R .
C53 C 0.26580(9) -0.1665(3) 0.79088(18) 0.0575(9) Uani 1 1 d . .
H53 H 0.2785 -0.2356 0.7956 0.069 Uiso 1 1 calc R .
C54 C 0.34409(8) -0.1888(3) 0.81331(16) 0.0463(7) Uani 1 1 d . .
C55 C 0.34338(9) -0.2291(3) 0.75899(18) 0.0564(9) Uani 1 1 d . .
H55 H 0.3341 -0.1826 0.7229 0.068 Uiso 1 1 calc R .
C56 C 0.35626(11) -0.3378(3) 0.7575(2) 0.0680(11) Uani 1 1 d . .
H56 H 0.3557 -0.3652 0.7201 0.082 Uiso 1 1 calc R .
C57 C 0.36976(10) -0.4063(3) 0.8092(2) 0.0655(11) Uani 1 1 d . .
H57 H 0.3785 -0.4804 0.8077 0.079 Uiso 1 1 calc R .
C58 C 0.37046(10) -0.3664(3) 0.8634(2) 0.0622(10) Uani 1 1 d . .
H58 H 0.3796 -0.4133 0.8994 0.075 Uiso 1 1 calc R .
C59 C 0.35780(9) -0.2582(3) 0.86529(18) 0.0552(8) Uani 1 1 d . .
H59 H 0.3585 -0.2310 0.9028 0.066 Uiso 1 1 calc R .
C69 C 0.41413(10) -0.0331(3) 0.7943(2) 0.0616(10) Uani 1 1 d . .
H69 H 0.4028 -0.0025 0.7536 0.074 Uiso 1 1 calc R .

loop_
_atom_site_aniso_label
_atom_site_aniso_U_11
_atom_site_aniso_U_22
_atom_site_aniso_U_33
_atom_site_aniso_U_23
_atom_site_aniso_U_13
_atom_site_aniso_U_12
Cu1 0.0378(2) 0.0477(2) 0.0607(3) -0.00015(17) 0.03779(19) -0.00333(15)
P1 0.0383(4) 0.0501(5) 0.0717(6) -0.0032(4) 0.0419(4) -0.0047(3)
P2 0.0496(4) 0.0407(4) 0.0574(5) 0.0010(4) 0.0398(4) -0.0024(3)
P3 0.0512(5) 0.0425(5) 0.0922(7) 0.0086(5) 0.0501(5) 0.0008(4)
F1 0.0589(17) 0.129(3) 0.399(7) 0.156(4) 0.097(3) 0.0383(18)
F2 0.164(3) 0.0452(12) 0.186(3) -0.0212(16) 0.142(3) -0.0185(15)
F3 0.136(2) 0.0894(18) 0.0913(18) 0.0128(15) 0.0712(18) -0.0261(17)
F4 0.0591(14) 0.0764(16) 0.123(2) 0.0174(14) 0.0356(15) 0.0051(11)
F5 0.124(2) 0.0658(15) 0.0649(15) 0.0011(11) 0.0311(15) -0.0361(14)
F6 0.199(3) 0.0574(14) 0.176(3) -0.0086(16) 0.164(3) -0.0119(17)
O1 0.0641(13) 0.0470(12) 0.0804(14) -0.0064(12) 0.0575(11) -0.0089(11)
N1 0.0335(12) 0.0466(14) 0.0457(14) -0.0008(11) 0.0276(11) -0.0061(10)
N2 0.0372(12) 0.0446(14) 0.0524(15) 0.0048(11) 0.0324(12) 0.0013(10)
N3 0.0370(12) 0.0456(14) 0.0563(16) 0.0053(12) 0.0304(12) 0.0006(11)
N4 0.0349(12) 0.0478(15) 0.0577(16) 0.0083(13) 0.0331(12) 0.0004(11)
C1 0.0362(14) 0.0528(18) 0.0478(17) -0.0002(14) 0.0269(14) -0.0120(13)
C2 0.0408(16) 0.0469(17) 0.0573(19) 0.0051(15) 0.0280(15) -0.0100(13)
C3 0.0392(15) 0.0430(16) 0.0588(19) 0.0044(14) 0.0285(15) -0.0025(13)
C4 0.0337(14) 0.0447(16) 0.0434(16) 0.0003(13) 0.0239(13) -0.0040(12)
C5 0.0340(13) 0.0405(15) 0.0467(16) 0.0014(13) 0.0252(13) -0.0028(12)
C6 0.0344(14) 0.0477(17) 0.0462(16) 0.0062(13) 0.0281(13) 0.0019(12)
C7 0.0354(14) 0.0469(16) 0.0454(16) 0.0075(13) 0.0277(13) 0.0016(12)
C8 0.0407(16) 0.0495(18) 0.072(2) 0.0122(16) 0.0414(16) 0.0011(13)
C9 0.0505(18) 0.0447(18) 0.082(2) 0.0187(17) 0.0467(18) 0.0046(14)
C10 0.0466(17) 0.0461(17) 0.069(2) 0.0114(15) 0.0413(17) 0.0066(14)
C11 0.0337(14) 0.0425(15) 0.0435(16) 0.0045(13) 0.0268(13) -0.0009(11)
C12 0.0335(13) 0.0419(15) 0.0392(15) 0.0001(12) 0.0237(12) -0.0041(11)
C13 0.0357(14) 0.0453(17) 0.0494(17) 0.0075(14) 0.0271(13) 0.0033(12)
C14 0.0397(15) 0.0540(18) 0.0557(19) 0.0135(15) 0.0340(15) 0.0079(13)
C15 0.0447(17) 0.058(2) 0.059(2) 0.0088(16) 0.0356(16) 0.0045(14)
C16 0.0509(19) 0.062(2) 0.068(2) 0.0112(18) 0.0424(18) 0.0134(16)
C17 0.0460(17) 0.073(2) 0.060(2) 0.0182(18) 0.0397(17) 0.0151(16)
C18 0.0465(19) 0.095(3) 0.070(2) 0.015(2) 0.0400(19) 0.0198(19)
C19 0.0426(19) 0.120(4) 0.074(3) 0.015(2) 0.0387(19) 0.018(2)
C20 0.0417(19) 0.107(4) 0.075(3) 0.010(2) 0.0350(19) -0.005(2)
C21 0.0485(19) 0.083(3) 0.073(2) 0.015(2) 0.0381(19) -0.0028(18)
C22 0.0424(17) 0.074(2) 0.060(2) 0.0196(18) 0.0361(16) 0.0087(16)
C23 0.0409(16) 0.0577(19) 0.061(2) 0.0167(16) 0.0325(15) 0.0070(14)
C24 0.0426(16) 0.0507(18) 0.073(2) -0.0014(16) 0.0396(17) -0.0051(14)
C25 0.0470(17) 0.055(2) 0.062(2) -0.0025(16) 0.0332(16) -0.0029(15)
C26 0.068(2) 0.058(2) 0.078(3) -0.003(2) 0.040(2) 0.0016(18)
C27 0.097(3) 0.052(2) 0.123(4) -0.007(2) 0.065(3) -0.018(2)
C28 0.111(4) 0.072(3) 0.172(5) -0.017(3) 0.109(4) -0.031(3)
C29 0.078(3) 0.065(2) 0.136(4) -0.016(3) 0.085(3) -0.020(2)
C30 0.0397(16) 0.0559(19) 0.082(2) -0.0036(17) 0.0444(18) -0.0008(14)
C31 0.0378(16) 0.063(2) 0.089(3) 0.0014(19) 0.0441(19) 0.0003(15)
C32 0.0362(17) 0.076(3) 0.105(3) 0.007(2) 0.044(2) 0.0080(17)
C33 0.049(2) 0.075(3) 0.124(4) 0.028(3) 0.047(2) 0.0209(19)
C34 0.057(2) 0.062(2) 0.124(4) 0.017(2) 0.052(3) 0.0041(19)
C35 0.0385(17) 0.057(2) 0.095(3) 0.007(2) 0.0391(19) -0.0015(15)
C36 0.0449(17) 0.0517(19) 0.087(3) -0.0131(18) 0.0524(19) -0.0110(14)
C37 0.0474(18) 0.061(2) 0.096(3) -0.009(2) 0.052(2) -0.0060(16)
C38 0.055(2) 0.066(2) 0.109(3) -0.019(2) 0.060(2) -0.0039(18)
C39 0.061(2) 0.078(3) 0.102(3) -0.022(2) 0.063(2) -0.014(2)
C41 0.0520(18) 0.057(2) 0.080(3) -0.0065(18) 0.0541(19) -0.0130(16)
C42 0.0741(19) 0.0459(17) 0.0722(16) -0.0026(17) 0.0579(12) -0.0017(16)
C43 0.100(3) 0.0450(19) 0.105(3) 0.003(2) 0.083(3) -0.004(2)
C44 0.113(4) 0.064(2) 0.076(3) 0.019(2) 0.072(3) 0.022(2)
C45 0.095(3) 0.060(2) 0.068(2) 0.0087(19) 0.057(2) 0.016(2)
C46 0.076(2) 0.053(2) 0.057(2) 0.0000(16) 0.046(2) 0.0080(17)
C47 0.069(2) 0.0395(17) 0.066(2) -0.0003(15) 0.052(2) 0.0005(15)
C48 0.0531(18) 0.0496(18) 0.0541(19) 0.0003(15) 0.0384(16) -0.0008(14)
C49 0.0522(18) 0.0480(18) 0.0523(19) -0.0008(15) 0.0283(16) 0.0013(15)
C50 0.0519(19) 0.063(2) 0.056(2) 0.0012(17) 0.0301(17) 0.0106(16)
C51 0.054(2) 0.067(2) 0.079(3) 0.002(2) 0.046(2) 0.0034(18)
C52 0.066(2) 0.061(2) 0.102(3) 0.002(2) 0.060(2) -0.0064(18)
C53 0.061(2) 0.0489(19) 0.085(3) 0.0030(18) 0.053(2) 0.0007(16)
C54 0.0482(17) 0.0389(16) 0.070(2) 0.0014(15) 0.0430(17) -0.0039(13)
C55 0.064(2) 0.0509(19) 0.076(2) -0.0008(17) 0.052(2) 0.0018(16)
C56 0.079(3) 0.058(2) 0.097(3) -0.005(2) 0.066(3) 0.003(2)
C57 0.055(2) 0.046(2) 0.116(3) -0.001(2) 0.056(2) 0.0029(16)
C58 0.055(2) 0.047(2) 0.090(3) 0.0095(19) 0.037(2) -0.0026(16)
C59 0.062(2) 0.0446(18) 0.070(2) 0.0022(17) 0.0394(19) -0.0042(16)
C69 0.056(2) 0.068(2) 0.090(3) -0.016(2) 0.059(2) -0.0148(17)

loop_
_atom_type_symbol
_atom_type_description
_atom_type_scat_dispersion_real
_atom_type_scat_dispersion_imag
_atom_type_scat_source
C C 0.0033 0.0016 'International Tables Vol C Tables 4.2.6.8 and 6.1.1.4'
H H 0.0000 0.0000 'International Tables Vol C Tables 4.2.6.8 and 6.1.1.4'
N N 0.0061 0.0033 'International Tables Vol C Tables 4.2.6.8 and 6.1.1.4'
O O 0.0106 0.0060 'International Tables Vol C Tables 4.2.6.8 and 6.1.1.4'
F F 0.0171 0.0103 'International Tables Vol C Tables 4.2.6.8 and 6.1.1.4'
P P 0.1023 0.0942 'International Tables Vol C Tables 4.2.6.8 and 6.1.1.4'
Cl Cl 0.1484 0.1585 'International Tables Vol C Tables 4.2.6.8 and 6.1.1.4'
Cu Cu 0.3201 1.2651 'International Tables Vol C Tables 4.2.6.8 and 6.1.1.4'

loop_
_geom_angle_atom_site_label_1
_geom_angle_atom_site_label_2
_geom_angle_atom_site_label_3
_geom_angle
P1 Cu1 P2 111.21(3)
N1 Cu1 P1 116.37(7)
N1 Cu1 P2 106.29(7)
N1 Cu1 N2 80.95(9)
N2 Cu1 P1 135.28(8)
N2 Cu1 P2 101.25(8)
C24 P1 Cu1 113.67(11)
C24 P1 C36 104.12(14)
C30 P1 Cu1 121.43(10)
C30 P1 C24 105.09(17)
C30 P1 C36 101.47(16)
C36 P1 Cu1 109.17(12)
C47 P2 Cu1 116.61(12)
C48 P2 Cu1 108.87(10)
C48 P2 C47 101.99(16)
C54 P2 Cu1 116.23(12)
C54 P2 C47 106.09(14)
C54 P2 C48 105.62(15)
F1 P3 F2 89.3(2)
F1 P3 F3 92.2(2)
F1 P3 F4 176.8(2)
F1 P3 F5 90.4(2)
F1 P3 F6 88.8(2)
F2 P3 F4 90.56(17)
F2 P3 F5 178.47(16)
F2 P3 F6 91.61(15)
F3 P3 F2 88.92(15)
F3 P3 F4 91.07(17)
F3 P3 F5 92.60(15)
F3 P3 F6 178.92(18)
F4 P3 F5 89.65(16)
F4 P3 F6 87.98(19)
F5 P3 F6 86.88(14)
C41 O1 C42 115.7(3)
C1 N1 Cu1 129.38(18)
C1 N1 C12 117.8(2)
C12 N1 Cu1 112.50(18)
C10 N2 Cu1 128.82(19)
C10 N2 C11 118.1(2)
C11 N2 Cu1 111.77(17)
C13 N3 C5 104.1(2)
C13 N4 C6 107.3(2)
N1 C1 C2 123.2(2)
C3 C2 C1 119.4(3)
C2 C3 C4 119.1(3)
C3 C4 C5 124.7(3)
C3 C4 C12 118.3(2)
C12 C4 C5 116.9(2)
N3 C5 C4 127.8(3)
N3 C5 C6 111.2(2)
C6 C5 C4 120.8(3)
N4 C6 C5 104.9(2)
N4 C6 C7 131.1(3)
C5 C6 C7 124.0(2)
C8 C7 C6 126.0(2)
C8 C7 C11 118.2(3)
C11 C7 C6 115.8(3)
C9 C8 C7 119.4(3)
C8 C9 C10 119.2(3)
N2 C10 C9 123.1(3)
N2 C11 C7 122.1(3)
N2 C11 C12 117.0(2)
C7 C11 C12 120.9(3)
N1 C12 C4 122.1(2)
N1 C12 C11 116.5(2)
C4 C12 C11 121.4(2)
N3 C13 N4 112.5(2)
N3 C13 C14 123.8(3)
N4 C13 C14 123.4(3)
C15 C14 C13 119.2(3)
C23 C14 C13 120.6(3)
C23 C14 C15 120.0(3)
C16 C15 C14 120.7(3)
C15 C16 C17 120.7(3)
C18 C17 C16 122.7(4)
C22 C17 C16 118.6(3)
C22 C17 C18 118.7(4)
C19 C18 C17 120.6(4)
C18 C19 C20 120.9(3)
C21 C20 C19 120.4(4)
C20 C21 C22 120.4(4)
C17 C22 C21 119.0(3)
C23 C22 C17 119.3(3)
C23 C22 C21 121.7(4)
C14 C23 C22 120.6(3)
C25 C24 P1 118.3(2)
C29 C24 P1 122.7(3)
C29 C24 C25 119.0(3)
C26 C25 C24 120.7(3)
C25 C26 C27 120.0(4)
C28 C27 C26 119.4(4)
C29 C28 C27 120.7(4)
C28 C29 C24 120.2(4)
C31 C30 P1 123.2(3)
C35 C30 P1 118.4(3)
C35 C30 C31 118.3(3)
C32 C31 C30 120.8(3)
C31 C32 C33 120.2(4)
C34 C33 C32 119.8(4)
C35 C34 C33 120.1(4)
C34 C35 C30 120.8(3)
C37 C36 P1 122.3(3)
C41 C36 P1 119.0(2)
C41 C36 C37 118.4(3)
C36 C37 C38 119.8(4)
C39 C38 C37 120.5(4)
C38 C39 C69 120.6(4)
O1 C41 C69 120.9(4)
C36 C41 O1 117.4(3)
C36 C41 C69 121.6(3)
C43 C42 O1 118.7(3)
C47 C42 O1 120.4(3)
C47 C42 C43 120.9(4)
C44 C43 C42 118.9(4)
C45 C44 C43 120.6(4)
C44 C45 C46 120.3(4)
C47 C46 C45 120.9(4)
C42 C47 P2 119.1(3)
C46 C47 P2 122.3(3)
C46 C47 C42 118.2(3)
C49 C48 P2 117.4(3)
C53 C48 P2 123.4(3)
C53 C48 C49 118.6(3)
C50 C49 C48 120.8(3)
C51 C50 C49 119.4(3)
C52 C51 C50 120.3(3)
C51 C52 C53 120.5(4)
C48 C53 C52 120.3(3)
C55 C54 P2 123.6(3)
C59 C54 P2 117.4(3)
C59 C54 C55 118.9(3)
C54 C55 C56 119.8(4)
C57 C56 C55 121.0(4)
C56 C57 C58 119.4(3)
C57 C58 C59 119.9(4)
C58 C59 C54 121.0(4)
C39 C69 C41 119.1(4)

loop_
_geom_bond_atom_site_label_1
_geom_bond_atom_site_label_2
_geom_bond_distance
Cu1 P1 2.2115(9)
Cu1 P2 2.2902(10)
Cu1 N1 2.059(2)
Cu1 N2 2.069(2)
P1 C24 1.826(3)
P1 C30 1.815(4)
P1 C36 1.839(3)
P2 C47 1.835(3)
P2 C48 1.827(3)
P2 C54 1.824(3)
P3 F1 1.546(3)
P3 F2 1.567(3)
P3 F3 1.560(3)
P3 F4 1.568(3)
P3 F5 1.581(2)
P3 F6 1.606(3)
O1 C41 1.392(4)
O1 C42 1.400(5)
N1 C1 1.332(4)
N1 C12 1.360(3)
N2 C10 1.328(4)
N2 C11 1.357(4)
N3 C5 1.377(4)
N3 C13 1.327(3)
N4 C6 1.375(3)
N4 C13 1.353(4)
C1 C2 1.382(4)
C2 C3 1.373(4)
C3 C4 1.390(4)
C4 C5 1.443(3)
C4 C12 1.405(4)
C5 C6 1.378(4)
C6 C7 1.426(4)
C7 C8 1.394(4)
C7 C11 1.417(3)
C8 C9 1.367(4)
C9 C10 1.406(4)
C11 C12 1.456(4)
C13 C14 1.474(4)
C14 C15 1.404(5)
C14 C23 1.374(4)
C15 C16 1.363(4)
C16 C17 1.422(5)
C17 C18 1.419(4)
C17 C22 1.414(5)
C18 C19 1.352(6)
C19 C20 1.399(6)
C20 C21 1.360(5)
C21 C22 1.417(5)
C22 C23 1.414(4)
C24 C25 1.390(5)
C24 C29 1.391(4)
C25 C26 1.378(5)
C26 C27 1.386(6)
C27 C28 1.386(7)
C28 C29 1.373(6)
C30 C31 1.400(5)
C30 C35 1.397(5)
C31 C32 1.372(6)
C32 C33 1.389(6)
C33 C34 1.382(6)
C34 C35 1.379(6)
C36 C37 1.399(5)
C36 C41 1.381(6)
C37 C38 1.404(5)
C38 C39 1.369(6)
C39 C69 1.374(6)
C41 C69 1.400(5)
C42 C43 1.398(5)
C42 C47 1.387(5)
C43 C44 1.386(6)
C44 C45 1.356(6)
C45 C46 1.385(5)
C46 C47 1.384(5)
C48 C49 1.397(5)
C48 C53 1.377(5)
C49 C50 1.390(5)
C50 C51 1.373(5)
C51 C52 1.370(5)
C52 C53 1.391(5)
C54 C55 1.385(5)
C54 C59 1.384(5)
C55 C56 1.390(5)
C56 C57 1.373(6)
C57 C58 1.381(6)
C58 C59 1.383(5)
